data_1517562
loop_
_publ_author_name
'Kinoshita, Hidenori'
'Tohjima, Takayuki'
'Miura, Katsukiyo'

_publ_section_title
;
 Hydroalumination-Triggered Cyclization of Silylated 1,3-Dien-5-ynes to
 Polysubstituted Benzenes.
;
_journal_issue 18
_journal_name_full 'Organic letters'
_journal_page_first 4762
_journal_page_last 4765
_journal_paper_doi 10.1021/ol5022096
_journal_volume 16
_journal_year 2014
_chemical_absolute_configuration rm
_chemical_formula_sum 'C29 H28'
_chemical_formula_weight 376.51
_chemical_name_systematic
; 
 ? 
;
_space_group_IT_number 2
_symmetry_cell_setting triclinic
_symmetry_space_group_name_Hall '-P 1'
_symmetry_space_group_name_H-M 'P -1'
_atom_sites_solution_hydrogens geom
_atom_sites_solution_primary direct
_atom_sites_solution_secondary difmap
_audit_creation_method SHELXL-97
_cell_angle_alpha 73.896(2)
_cell_angle_beta 78.353(2)
_cell_angle_gamma 87.604(2)
_cell_formula_units_Z 8
_cell_length_a 10.2980(16)
_cell_length_b 19.691(3)
_cell_length_c 22.267(4)
_cell_measurement_temperature 153(2)
_cell_volume 4248.3(12)
_computing_cell_refinement SMART
_computing_data_collection 'SMART (Bruker, 2000)'
_computing_data_reduction 'SAINT (Bruker, 2000)'
_computing_molecular_graphics Ortep3
_computing_structure_refinement 'SHELXL-97 (Sheldrick, 1997)'
_computing_structure_solution 'Sir 97'
_diffrn_ambient_temperature 153(2)
_diffrn_measured_fraction_theta_full 0.970
_diffrn_measured_fraction_theta_max 0.970
_diffrn_measurement_device_type 'Bruker Smart Apex CCD diffractometer'
_diffrn_measurement_method 'phi and omega scans'
_diffrn_radiation_monochromator graphite
_diffrn_radiation_source 'fine-focus sealed tube'
_diffrn_radiation_type MoK\a
_diffrn_radiation_wavelength 0.71073
_diffrn_reflns_av_R_equivalents 0.0860
_diffrn_reflns_av_sigmaI/netI 0.0829
_diffrn_reflns_limit_h_max 8
_diffrn_reflns_limit_h_min -12
_diffrn_reflns_limit_k_max 22
_diffrn_reflns_limit_k_min -23
_diffrn_reflns_limit_l_max 26
_diffrn_reflns_limit_l_min -26
_diffrn_reflns_number 20331
_diffrn_reflns_theta_full 25.28
_diffrn_reflns_theta_max 25.28
_diffrn_reflns_theta_min 1.24
_exptl_absorpt_coefficient_mu 0.066
_exptl_absorpt_correction_T_max 0.9987
_exptl_absorpt_correction_T_min 0.9804
_exptl_absorpt_correction_type empirical
_exptl_absorpt_process_details '(SADABS; Sheldrick 1996)'
_exptl_crystal_colour colorless
_exptl_crystal_density_diffrn 1.177
_exptl_crystal_density_method 'not measured'
_exptl_crystal_description plate
_exptl_crystal_F_000 1616
_exptl_crystal_size_max 0.30
_exptl_crystal_size_mid 0.18
_exptl_crystal_size_min 0.02
_refine_diff_density_max 0.631
_refine_diff_density_min -0.341
_refine_diff_density_rms 0.055
_refine_ls_extinction_method none
_refine_ls_goodness_of_fit_ref 1.133
_refine_ls_hydrogen_treatment constr
_refine_ls_matrix_type full
_refine_ls_number_parameters 1053
_refine_ls_number_reflns 14978
_refine_ls_number_restraints 0
_refine_ls_restrained_S_all 1.133
_refine_ls_R_factor_all 0.1189
_refine_ls_R_factor_gt 0.0720
_refine_ls_shift/su_max 0.000
_refine_ls_shift/su_mean 0.000
_refine_ls_structure_factor_coef Fsqd
_refine_ls_weighting_details 'calc w=1/[\s^2^(Fo^2^)+(0.1000P)^2^+0.0000P] where P=(Fo^2^+2Fc^2^)/3'
_refine_ls_weighting_scheme calc
_refine_ls_wR_factor_gt 0.1896
_refine_ls_wR_factor_ref 0.2143
_reflns_number_gt 9028
_reflns_number_total 14978
_reflns_threshold_expression >2sigma(I)
_cod_data_source_file ol5022096_si_003.cif
_cod_data_source_block Tojima2
_cod_depositor_comments 'Adding full bibliography for 1517562--1517563.cif.'
_cod_original_cell_volume 4248.2(12)
_cod_original_sg_symbol_Hall '-P 1 '
_cod_original_sg_symbol_H-M P-1
_cod_database_code 1517562

loop_
_symmetry_equiv_pos_as_xyz
'x, y, z'
'-x, -y, -z'

loop_
_atom_site_label
_atom_site_type_symbol
_atom_site_fract_x
_atom_site_fract_y
_atom_site_fract_z
_atom_site_U_iso_or_equiv
_atom_site_adp_type
_atom_site_occupancy
_atom_site_symmetry_multiplicity
_atom_site_calc_flag
_atom_site_refinement_flags
C1 C -0.1887(3) 0.94218(13) -0.18884(12) 0.0367(6) Uani 1 1 d .
C2 C -0.2883(3) 0.94978(14) -0.22399(12) 0.0423(7) Uani 1 1 d .
H1 H -0.3712 0.9682 -0.2085 0.051 Uiso 1 1 calc R
C3 C -0.2708(3) 0.93143(14) -0.28081(13) 0.0446(7) Uani 1 1 d .
C4 C -0.1492(3) 0.90452(13) -0.30513(12) 0.0432(7) Uani 1 1 d .
C5 C -0.0447(3) 0.89739(13) -0.27103(13) 0.0399(7) Uani 1 1 d .
C6 C -0.0679(3) 0.91651(13) -0.21399(12) 0.0392(7) Uani 1 1 d .
H2 H 0.0021 0.9118 -0.1912 0.047 Uiso 1 1 calc R
C7 C -0.2102(3) 0.96023(13) -0.12739(12) 0.0356(6) Uani 1 1 d .
C8 C -0.1284(3) 0.93415(16) -0.08345(13) 0.0508(8) Uani 1 1 d .
H3 H -0.0576 0.9039 -0.0930 0.061 Uiso 1 1 calc R
C9 C -0.1485(3) 0.95146(15) -0.02639(13) 0.0485(8) Uani 1 1 d .
H4 H -0.0904 0.9327 0.0021 0.058 Uiso 1 1 calc R
C10 C -0.2492(2) 0.99469(12) -0.00891(12) 0.0339(6) Uani 1 1 d .
C11 C -0.3313(3) 1.02067(14) -0.05240(13) 0.0430(7) Uani 1 1 d .
H5 H -0.4026 1.0504 -0.0423 0.052 Uiso 1 1 calc R
C12 C -0.3113(3) 1.00413(13) -0.10999(13) 0.0404(7) Uani 1 1 d .
H6 H -0.3688 1.0235 -0.1387 0.049 Uiso 1 1 calc R
C13 C -0.2665(2) 1.01296(12) 0.05269(12) 0.0344(6) Uani 1 1 d .
C14 C -0.1968(3) 0.97803(16) 0.09923(15) 0.0564(9) Uani 1 1 d .
H7 H -0.1386 0.9413 0.0915 0.068 Uiso 1 1 calc R
C15 C -0.2089(4) 0.99470(17) 0.15619(16) 0.0639(10) Uani 1 1 d .
H8 H -0.1595 0.9696 0.1869 0.077 Uiso 1 1 calc R
C16 C -0.2917(3) 1.04722(15) 0.16857(15) 0.0518(8) Uani 1 1 d .
H9 H -0.2988 1.0596 0.2074 0.062 Uiso 1 1 calc R
C17 C -0.3642(3) 1.08176(15) 0.12450(14) 0.0496(8) Uani 1 1 d .
H10 H -0.4237 1.1176 0.1333 0.060 Uiso 1 1 calc R
C18 C -0.3521(3) 1.06517(14) 0.06742(14) 0.0467(7) Uani 1 1 d .
H11 H -0.4034 1.0900 0.0374 0.056 Uiso 1 1 calc R
C19 C -0.3915(3) 0.93890(16) -0.31249(14) 0.0569(9) Uani 1 1 d .
H12 H -0.4432 0.9803 -0.3048 0.068 Uiso 1 1 calc R
H13 H -0.3607 0.9479 -0.3591 0.068 Uiso 1 1 calc R
C20 C -0.4792(3) 0.87514(17) -0.28824(15) 0.0614(9) Uani 1 1 d .
H14 H -0.4304 0.8346 -0.2984 0.092 Uiso 1 1 calc R
H15 H -0.5568 0.8834 -0.3084 0.092 Uiso 1 1 calc R
H16 H -0.5082 0.8653 -0.2419 0.092 Uiso 1 1 calc R
C21 C -0.1271(3) 0.88480(14) -0.36769(13) 0.0503(8) Uani 1 1 d .
H17 H -0.2086 0.8616 -0.3701 0.060 Uiso 1 1 calc R
H18 H -0.0547 0.8501 -0.3681 0.060 Uiso 1 1 calc R
C22 C -0.0917(3) 0.94752(15) -0.42629(12) 0.0501(8) Uani 1 1 d .
H19 H -0.1627 0.9823 -0.4262 0.075 Uiso 1 1 calc R
H20 H -0.0814 0.9314 -0.4648 0.075 Uiso 1 1 calc R
H21 H -0.0085 0.9693 -0.4255 0.075 Uiso 1 1 calc R
C23 C 0.0906(3) 0.87087(14) -0.29363(13) 0.0469(8) Uani 1 1 d .
H22 H 0.0793 0.8254 -0.3029 0.056 Uiso 1 1 calc R
H23 H 0.1397 0.8612 -0.2583 0.056 Uiso 1 1 calc R
C24 C 0.1750(3) 0.92001(13) -0.35227(12) 0.0372(6) Uani 1 1 d .
C25 C 0.1876(3) 0.99162(13) -0.35661(13) 0.0402(7) Uani 1 1 d .
H24 H 0.1439 1.0096 -0.3225 0.048 Uiso 1 1 calc R
C26 C 0.2632(3) 1.03663(14) -0.41022(14) 0.0447(7) Uani 1 1 d .
H25 H 0.2705 1.0853 -0.4125 0.054 Uiso 1 1 calc R
C27 C 0.3278(3) 1.01213(16) -0.46004(14) 0.0474(7) Uani 1 1 d .
H26 H 0.3792 1.0434 -0.4968 0.057 Uiso 1 1 calc R
C28 C 0.3171(3) 0.94142(16) -0.45589(15) 0.0530(8) Uani 1 1 d .
H27 H 0.3626 0.9236 -0.4898 0.064 Uiso 1 1 calc R
C29 C 0.2405(3) 0.89609(14) -0.40264(14) 0.0460(7) Uani 1 1 d .
H28 H 0.2330 0.8476 -0.4008 0.055 Uiso 1 1 calc R
C30 C 0.0732(3) 0.70019(14) -0.18368(13) 0.0434(7) Uani 1 1 d .
C31 C -0.0307(3) 0.70106(14) -0.21543(14) 0.0471(7) Uani 1 1 d .
H29 H -0.1153 0.7165 -0.1985 0.057 Uiso 1 1 calc R
C32 C -0.0144(3) 0.68012(14) -0.27107(14) 0.0454(7) Uani 1 1 d .
C33 C 0.1087(3) 0.65534(13) -0.29623(14) 0.0449(7) Uani 1 1 d .
C34 C 0.2154(3) 0.65338(14) -0.26461(14) 0.0440(7) Uani 1 1 d .
C35 C 0.1952(3) 0.67688(14) -0.21016(14) 0.0456(7) Uani 1 1 d .
H30 H 0.2681 0.6771 -0.1900 0.055 Uiso 1 1 calc R
C36 C 0.0522(3) 0.72127(14) -0.12368(13) 0.0423(7) Uani 1 1 d .
C37 C 0.1511(3) 0.75486(14) -0.10774(14) 0.0474(8) Uani 1 1 d .
H31 H 0.2336 0.7661 -0.1367 0.057 Uiso 1 1 calc R
C38 C 0.1317(3) 0.77214(14) -0.05077(14) 0.0458(7) Uani 1 1 d .
H32 H 0.2010 0.7955 -0.0415 0.055 Uiso 1 1 calc R
C39 C 0.0132(3) 0.75635(13) -0.00643(13) 0.0412(7) Uani 1 1 d .
C40 C -0.0863(3) 0.72312(14) -0.02269(14) 0.0474(8) Uani 1 1 d .
H33 H -0.1691 0.7122 0.0060 0.057 Uiso 1 1 calc R
C41 C -0.0664(3) 0.70589(15) -0.07957(14) 0.0481(8) Uani 1 1 d .
H34 H -0.1358 0.6828 -0.0890 0.058 Uiso 1 1 calc R
C42 C -0.0074(3) 0.77406(13) 0.05502(13) 0.0398(7) Uani 1 1 d .
C43 C 0.0642(3) 0.82878(13) 0.06357(15) 0.0453(7) Uani 1 1 d .
H35 H 0.1270 0.8557 0.0286 0.054 Uiso 1 1 calc R
C44 C 0.0456(3) 0.84423(15) 0.12115(15) 0.0492(8) Uani 1 1 d .
H36 H 0.0952 0.8817 0.1253 0.059 Uiso 1 1 calc R
C45 C -0.0437(3) 0.80622(15) 0.17255(15) 0.0504(8) Uani 1 1 d .
H37 H -0.0551 0.8166 0.2125 0.061 Uiso 1 1 calc R
C46 C -0.1175(3) 0.75225(15) 0.16574(14) 0.0497(8) Uani 1 1 d .
H38 H -0.1808 0.7260 0.2009 0.060 Uiso 1 1 calc R
C47 C -0.0984(3) 0.73693(14) 0.10799(14) 0.0456(7) Uani 1 1 d .
H39 H -0.1492 0.6997 0.1041 0.055 Uiso 1 1 calc R
C48 C -0.1373(3) 0.68223(16) -0.30091(15) 0.0539(8) Uani 1 1 d .
H40 H -0.1902 0.7243 -0.2963 0.065 Uiso 1 1 calc R
H41 H -0.1088 0.6864 -0.3470 0.065 Uiso 1 1 calc R
C49 C -0.2219(3) 0.61653(16) -0.26932(16) 0.0632(9) Uani 1 1 d .
H42 H -0.1708 0.5750 -0.2755 0.095 Uiso 1 1 calc R
H43 H -0.3007 0.6197 -0.2883 0.095 Uiso 1 1 calc R
H44 H -0.2493 0.6121 -0.2236 0.095 Uiso 1 1 calc R
C50 C 0.1281(3) 0.63308(15) -0.35705(15) 0.0535(8) Uani 1 1 d .
H45 H 0.0461 0.6092 -0.3579 0.064 Uiso 1 1 calc R
H46 H 0.2007 0.5985 -0.3572 0.064 Uiso 1 1 calc R
C51 C 0.1613(3) 0.69481(16) -0.41702(14) 0.0542(8) Uani 1 1 d .
H47 H 0.0914 0.7301 -0.4165 0.081 Uiso 1 1 calc R
H48 H 0.1674 0.6776 -0.4548 0.081 Uiso 1 1 calc R
H49 H 0.2463 0.7163 -0.4183 0.081 Uiso 1 1 calc R
C52 C 0.3489(3) 0.62318(14) -0.28587(14) 0.0509(8) Uani 1 1 d .
H50 H 0.3341 0.5762 -0.2915 0.061 Uiso 1 1 calc R
H51 H 0.3996 0.6159 -0.2513 0.061 Uiso 1 1 calc R
C53 C 0.4332(3) 0.66764(13) -0.34694(13) 0.0397(7) Uani 1 1 d .
C54 C 0.4538(3) 0.73894(14) -0.35421(13) 0.0417(7) Uani 1 1 d .
H52 H 0.4158 0.7592 -0.3207 0.050 Uiso 1 1 calc R
C55 C 0.5290(3) 0.78057(15) -0.40966(14) 0.0474(7) Uani 1 1 d .
H53 H 0.5422 0.8293 -0.4139 0.057 Uiso 1 1 calc R
C56 C 0.5848(3) 0.75275(17) -0.45849(15) 0.0529(8) Uani 1 1 d .
H54 H 0.6358 0.7818 -0.4967 0.063 Uiso 1 1 calc R
C57 C 0.5659(3) 0.68178(19) -0.45151(16) 0.0617(9) Uani 1 1 d .
H55 H 0.6047 0.6617 -0.4850 0.074 Uiso 1 1 calc R
C58 C 0.4913(3) 0.63996(16) -0.39635(16) 0.0547(8) Uani 1 1 d .
H56 H 0.4794 0.5912 -0.3922 0.066 Uiso 1 1 calc R
C59 C 0.2824(3) 0.43354(13) -0.18807(12) 0.0369(6) Uani 1 1 d .
C60 C 0.1838(3) 0.44724(13) -0.22481(13) 0.0401(7) Uani 1 1 d .
H57 H 0.1033 0.4678 -0.2095 0.048 Uiso 1 1 calc R
C61 C 0.2002(3) 0.43166(13) -0.28280(13) 0.0407(7) Uani 1 1 d .
C62 C 0.3196(3) 0.40326(13) -0.30739(13) 0.0401(7) Uani 1 1 d .
C63 C 0.4208(3) 0.38814(12) -0.27121(13) 0.0379(7) Uani 1 1 d .
C64 C 0.3981(3) 0.40283(13) -0.21207(13) 0.0406(7) Uani 1 1 d .
H58 H 0.4648 0.3913 -0.1871 0.049 Uiso 1 1 calc R
C65 C 0.2638(3) 0.45242(13) -0.12710(13) 0.0369(6) Uani 1 1 d .
C66 C 0.3242(3) 0.41365(13) -0.07727(13) 0.0403(7) Uani 1 1 d .
H59 H 0.3738 0.3729 -0.0815 0.048 Uiso 1 1 calc R
C67 C 0.3118(3) 0.43453(13) -0.02172(13) 0.0392(7) Uani 1 1 d .
H60 H 0.3518 0.4070 0.0118 0.047 Uiso 1 1 calc R
C68 C 0.2426(3) 0.49440(12) -0.01397(12) 0.0357(6) Uani 1 1 d .
C69 C 0.1792(3) 0.53117(13) -0.06260(13) 0.0436(7) Uani 1 1 d .
H61 H 0.1283 0.5714 -0.0580 0.052 Uiso 1 1 calc R
C70 C 0.1891(3) 0.50999(13) -0.11739(13) 0.0430(7) Uani 1 1 d .
H62 H 0.1434 0.5357 -0.1494 0.052 Uiso 1 1 calc R
C71 C 0.2401(3) 0.51938(13) 0.04348(13) 0.0375(7) Uani 1 1 d .
C72 C 0.3425(3) 0.50232(14) 0.07780(13) 0.0442(7) Uani 1 1 d .
H63 H 0.4130 0.4738 0.0644 0.053 Uiso 1 1 calc R
C73 C 0.3434(3) 0.52593(15) 0.13051(14) 0.0500(8) Uani 1 1 d .
H64 H 0.4129 0.5128 0.1536 0.060 Uiso 1 1 calc R
C74 C 0.2432(3) 0.56875(15) 0.14978(15) 0.0524(8) Uani 1 1 d .
H65 H 0.2437 0.5852 0.1860 0.063 Uiso 1 1 calc R
C75 C 0.1431(3) 0.58733(15) 0.11633(15) 0.0527(8) Uani 1 1 d .
H66 H 0.0747 0.6172 0.1292 0.063 Uiso 1 1 calc R
C76 C 0.1410(3) 0.56287(14) 0.06389(14) 0.0469(7) Uani 1 1 d .
H67 H 0.0705 0.5760 0.0414 0.056 Uiso 1 1 calc R
C77 C 0.0821(3) 0.44211(14) -0.31490(14) 0.0486(8) Uani 1 1 d .
H68 H 0.1136 0.4537 -0.3617 0.058 Uiso 1 1 calc R
H69 H 0.0303 0.4826 -0.3052 0.058 Uiso 1 1 calc R
C78 C -0.0070(3) 0.37697(15) -0.29328(15) 0.0504(8) Uani 1 1 d .
H70 H 0.0429 0.3372 -0.3045 0.076 Uiso 1 1 calc R
H71 H -0.0832 0.3863 -0.3144 0.076 Uiso 1 1 calc R
H72 H -0.0382 0.3652 -0.2470 0.076 Uiso 1 1 calc R
C79 C 0.3420(3) 0.39115(14) -0.37276(13) 0.0485(8) Uani 1 1 d .
H73 H 0.2593 0.3721 -0.3785 0.058 Uiso 1 1 calc R
H74 H 0.4117 0.3553 -0.3757 0.058 Uiso 1 1 calc R
C80 C 0.3836(3) 0.45862(16) -0.42633(13) 0.0561(8) Uani 1 1 d .
H75 H 0.3157 0.4946 -0.4233 0.084 Uiso 1 1 calc R
H76 H 0.3936 0.4484 -0.4676 0.084 Uiso 1 1 calc R
H77 H 0.4683 0.4762 -0.4224 0.084 Uiso 1 1 calc R
C81 C 0.5511(3) 0.35729(13) -0.29360(13) 0.0460(7) Uani 1 1 d .
H78 H 0.5335 0.3163 -0.3085 0.055 Uiso 1 1 calc R
H79 H 0.5951 0.3394 -0.2567 0.055 Uiso 1 1 calc R
C82 C 0.6466(3) 0.40786(13) -0.34686(13) 0.0384(7) Uani 1 1 d .
C83 C 0.7089(3) 0.38926(15) -0.40124(14) 0.0488(8) Uani 1 1 d .
H80 H 0.6915 0.3440 -0.4055 0.059 Uiso 1 1 calc R
C84 C 0.7955(3) 0.43507(18) -0.44914(15) 0.0581(9) Uani 1 1 d .
H81 H 0.8362 0.4214 -0.4862 0.070 Uiso 1 1 calc R
C85 C 0.8234(3) 0.50076(16) -0.44363(15) 0.0535(8) Uani 1 1 d .
H82 H 0.8835 0.5323 -0.4765 0.064 Uiso 1 1 calc R
C86 C 0.7632(3) 0.51996(15) -0.38995(15) 0.0507(8) Uani 1 1 d .
H83 H 0.7821 0.5651 -0.3858 0.061 Uiso 1 1 calc R
C87 C 0.6755(3) 0.47440(14) -0.34184(13) 0.0419(7) Uani 1 1 d .
H84 H 0.6347 0.4885 -0.3051 0.050 Uiso 1 1 calc R
C88 C 0.4279(3) 0.82562(13) 0.20244(13) 0.0375(6) Uani 1 1 d .
C89 C 0.5309(3) 0.83320(15) 0.23189(14) 0.0478(7) Uani 1 1 d .
H85 H 0.6193 0.8256 0.2125 0.057 Uiso 1 1 calc R
C90 C 0.5078(3) 0.85173(15) 0.28927(15) 0.0517(8) Uani 1 1 d .
C91 C 0.3798(3) 0.86389(14) 0.31828(14) 0.0445(7) Uani 1 1 d .
C92 C 0.2753(3) 0.86060(13) 0.28709(13) 0.0385(7) Uani 1 1 d .
C93 C 0.3013(3) 0.84062(13) 0.23073(12) 0.0368(6) Uani 1 1 d .
H86 H 0.2295 0.8371 0.2108 0.044 Uiso 1 1 calc R
C94 C 0.4524(3) 0.80449(13) 0.14244(12) 0.0353(6) Uani 1 1 d .
C95 C 0.3579(3) 0.76483(13) 0.12879(12) 0.0374(6) Uani 1 1 d .
H87 H 0.2777 0.7507 0.1590 0.045 Uiso 1 1 calc R
C96 C 0.3790(3) 0.74588(13) 0.07233(12) 0.0383(7) Uani 1 1 d .
H88 H 0.3124 0.7194 0.0645 0.046 Uiso 1 1 calc R
C97 C 0.4948(3) 0.76442(12) 0.02682(12) 0.0349(6) Uani 1 1 d .
C98 C 0.5898(3) 0.80391(13) 0.04059(14) 0.0418(7) Uani 1 1 d .
H89 H 0.6704 0.8177 0.0106 0.050 Uiso 1 1 calc R
C99 C 0.5682(3) 0.82302(14) 0.09689(14) 0.0431(7) Uani 1 1 d .
H90 H 0.6346 0.8497 0.1047 0.052 Uiso 1 1 calc R
C100 C 0.5162(3) 0.74439(13) -0.03407(12) 0.0361(6) Uani 1 1 d .
C101 C 0.4472(3) 0.68722(13) -0.03913(13) 0.0408(7) Uani 1 1 d .
H91 H 0.3867 0.6604 -0.0031 0.049 Uiso 1 1 calc R
C102 C 0.4660(3) 0.66912(14) -0.09598(14) 0.0460(7) Uani 1 1 d .
H92 H 0.4185 0.6299 -0.0982 0.055 Uiso 1 1 calc R
C103 C 0.5523(3) 0.70701(16) -0.14939(14) 0.0505(8) Uani 1 1 d .
H93 H 0.5637 0.6947 -0.1884 0.061 Uiso 1 1 calc R
C104 C 0.6227(3) 0.76397(15) -0.14499(14) 0.0496(8) Uani 1 1 d .
H94 H 0.6836 0.7905 -0.1811 0.059 Uiso 1 1 calc R
C105 C 0.6037(3) 0.78162(14) -0.08816(13) 0.0457(7) Uani 1 1 d .
H95 H 0.6521 0.8206 -0.0859 0.055 Uiso 1 1 calc R
C106 C 0.6303(4) 0.8602(2) 0.3156(2) 0.0814(12) Uani 1 1 d .
H96 H 0.6917 0.8946 0.2820 0.098 Uiso 1 1 calc R
H97 H 0.6023 0.8812 0.3517 0.098 Uiso 1 1 calc R
C107 C 0.6999(5) 0.7997(2) 0.3363(2) 0.1080(16) Uani 1 1 d .
H98 H 0.6465 0.7687 0.3749 0.162 Uiso 1 1 calc R
H99 H 0.7830 0.8124 0.3457 0.162 Uiso 1 1 calc R
H100 H 0.7195 0.7751 0.3028 0.162 Uiso 1 1 calc R
C108 C 0.3517(3) 0.87773(16) 0.38348(14) 0.0553(8) Uani 1 1 d .
H101 H 0.4253 0.9063 0.3869 0.066 Uiso 1 1 calc R
H102 H 0.2695 0.9053 0.3880 0.066 Uiso 1 1 calc R
C109 C 0.3361(3) 0.80955(16) 0.43713(14) 0.0603(9) Uani 1 1 d .
H103 H 0.2608 0.7820 0.4351 0.090 Uiso 1 1 calc R
H104 H 0.3203 0.8207 0.4782 0.090 Uiso 1 1 calc R
H105 H 0.4172 0.7819 0.4327 0.090 Uiso 1 1 calc R
C110 C 0.1352(3) 0.88035(14) 0.31170(13) 0.0438(7) Uani 1 1 d .
H106 H 0.1382 0.9259 0.3221 0.053 Uiso 1 1 calc R
H107 H 0.0846 0.8877 0.2771 0.053 Uiso 1 1 calc R
C111 C 0.0611(3) 0.82705(13) 0.36963(13) 0.0378(6) Uani 1 1 d .
C112 C 0.0526(3) 0.75625(13) 0.36988(13) 0.0400(7) Uani 1 1 d .
H108 H 0.0953 0.7416 0.3337 0.048 Uiso 1 1 calc R
C113 C -0.0173(3) 0.70770(14) 0.42233(14) 0.0453(7) Uani 1 1 d .
H109 H -0.0233 0.6599 0.4216 0.054 Uiso 1 1 calc R
C114 C -0.0784(3) 0.72727(15) 0.47577(14) 0.0474(7) Uani 1 1 d .
H110 H -0.1260 0.6933 0.5118 0.057 Uiso 1 1 calc R
C115 C -0.0699(3) 0.79712(16) 0.47634(15) 0.0532(8) Uani 1 1 d .
H111 H -0.1117 0.8113 0.5129 0.064 Uiso 1 1 calc R
C116 C -0.0006(3) 0.84607(15) 0.42370(14) 0.0465(7) Uani 1 1 d .
H112 H 0.0049 0.8938 0.4246 0.056 Uiso 1 1 calc R

loop_
_atom_site_aniso_label
_atom_site_aniso_U_11
_atom_site_aniso_U_22
_atom_site_aniso_U_33
_atom_site_aniso_U_23
_atom_site_aniso_U_13
_atom_site_aniso_U_12
C1 0.0346(15) 0.0326(14) 0.0384(16) -0.0001(12) -0.0091(12) -0.0079(12)
C2 0.0379(16) 0.0486(16) 0.0349(16) -0.0006(13) -0.0083(13) -0.0079(13)
C3 0.0432(18) 0.0423(16) 0.0450(17) -0.0027(14) -0.0119(14) -0.0126(13)
C4 0.065(2) 0.0313(14) 0.0323(15) -0.0007(12) -0.0152(14) -0.0137(14)
C5 0.0483(18) 0.0277(13) 0.0413(16) -0.0016(12) -0.0132(13) -0.0047(12)
C6 0.0444(17) 0.0361(15) 0.0361(16) -0.0025(12) -0.0154(13) -0.0036(13)
C7 0.0334(15) 0.0347(14) 0.0338(15) 0.0002(12) -0.0075(12) -0.0075(12)
C8 0.0481(19) 0.0590(19) 0.0443(18) -0.0125(15) -0.0134(15) 0.0204(15)
C9 0.0454(18) 0.0574(18) 0.0418(17) -0.0083(15) -0.0175(14) 0.0169(15)
C10 0.0283(14) 0.0261(13) 0.0435(16) -0.0011(12) -0.0096(12) -0.0037(11)
C11 0.0377(16) 0.0388(15) 0.0525(18) -0.0092(14) -0.0145(14) 0.0040(13)
C12 0.0367(16) 0.0337(14) 0.0503(18) -0.0034(13) -0.0186(13) -0.0007(12)
C13 0.0320(15) 0.0264(13) 0.0424(16) -0.0048(12) -0.0074(12) -0.0056(11)
C14 0.063(2) 0.0534(19) 0.066(2) -0.0276(17) -0.0307(17) 0.0221(16)
C15 0.078(3) 0.064(2) 0.069(2) -0.0326(18) -0.042(2) 0.0260(19)
C16 0.055(2) 0.0489(18) 0.060(2) -0.0250(16) -0.0176(16) 0.0029(15)
C17 0.0427(18) 0.0477(17) 0.057(2) -0.0160(15) -0.0040(15) 0.0047(14)
C18 0.0382(17) 0.0440(16) 0.0537(19) -0.0072(14) -0.0095(14) 0.0061(13)
C19 0.067(2) 0.0550(19) 0.0502(19) -0.0058(15) -0.0241(16) -0.0108(16)
C20 0.057(2) 0.072(2) 0.064(2) -0.0266(18) -0.0192(17) -0.0107(17)
C21 0.067(2) 0.0421(16) 0.0445(17) -0.0100(14) -0.0159(15) -0.0151(15)
C22 0.067(2) 0.0477(17) 0.0368(16) -0.0088(14) -0.0156(15) -0.0091(15)
C23 0.067(2) 0.0351(15) 0.0421(17) -0.0098(13) -0.0201(15) 0.0057(14)
C24 0.0441(16) 0.0316(14) 0.0420(16) -0.0140(12) -0.0186(13) 0.0083(12)
C25 0.0492(17) 0.0374(15) 0.0446(17) -0.0236(13) -0.0170(14) 0.0054(13)
C26 0.0467(18) 0.0343(15) 0.0581(19) -0.0139(14) -0.0198(15) -0.0024(13)
C27 0.0403(17) 0.0522(18) 0.0503(18) -0.0159(15) -0.0073(14) -0.0015(14)
C28 0.052(2) 0.059(2) 0.055(2) -0.0307(17) -0.0069(16) 0.0054(16)
C29 0.0538(19) 0.0366(15) 0.0550(19) -0.0237(15) -0.0133(15) 0.0078(14)
C30 0.0349(16) 0.0357(15) 0.0489(18) 0.0060(13) -0.0081(14) -0.0031(12)
C31 0.0347(16) 0.0439(16) 0.0549(19) -0.0008(14) -0.0084(14) -0.0008(13)
C32 0.0395(17) 0.0333(15) 0.058(2) -0.0024(14) -0.0108(14) -0.0056(12)
C33 0.0463(18) 0.0296(14) 0.0532(18) -0.0004(13) -0.0111(14) -0.0045(13)
C34 0.0367(16) 0.0311(14) 0.0535(18) 0.0053(13) -0.0080(14) -0.0027(12)
C35 0.0376(17) 0.0382(15) 0.0502(18) 0.0077(14) -0.0111(14) -0.0030(13)
C36 0.0349(16) 0.0380(15) 0.0457(17) 0.0046(13) -0.0115(13) -0.0004(12)
C37 0.0321(16) 0.0450(17) 0.0540(19) 0.0032(15) -0.0060(14) -0.0031(13)
C38 0.0362(16) 0.0426(16) 0.0529(19) 0.0004(14) -0.0135(14) -0.0047(13)
C39 0.0321(15) 0.0311(14) 0.0510(18) 0.0055(13) -0.0106(13) -0.0006(12)
C40 0.0365(17) 0.0470(17) 0.0503(19) -0.0003(14) -0.0061(14) -0.0049(13)
C41 0.0343(16) 0.0441(16) 0.061(2) -0.0029(15) -0.0129(14) -0.0062(13)
C42 0.0311(15) 0.0336(14) 0.0496(17) 0.0007(13) -0.0136(13) 0.0030(12)
C43 0.0313(15) 0.0326(15) 0.064(2) 0.0031(14) -0.0137(14) 0.0007(12)
C44 0.0434(18) 0.0419(16) 0.065(2) -0.0080(15) -0.0267(16) 0.0021(14)
C45 0.0506(19) 0.0471(17) 0.0535(19) -0.0067(15) -0.0207(15) 0.0042(15)
C46 0.0473(19) 0.0437(17) 0.0495(19) 0.0014(14) -0.0101(15) 0.0000(14)
C47 0.0388(17) 0.0336(15) 0.0574(19) 0.0008(14) -0.0115(14) -0.0041(13)
C48 0.0475(19) 0.0507(18) 0.062(2) -0.0118(16) -0.0129(15) -0.0036(15)
C49 0.055(2) 0.057(2) 0.082(2) -0.0253(18) -0.0123(18) -0.0111(16)
C50 0.053(2) 0.0384(16) 0.071(2) -0.0152(15) -0.0131(16) -0.0053(14)
C51 0.061(2) 0.0534(18) 0.0505(19) -0.0172(15) -0.0117(16) -0.0049(16)
C52 0.0460(18) 0.0374(15) 0.065(2) -0.0047(15) -0.0149(15) 0.0019(14)
C53 0.0359(16) 0.0310(14) 0.0547(18) -0.0131(13) -0.0134(13) 0.0027(12)
C54 0.0442(17) 0.0401(15) 0.0432(17) -0.0166(13) -0.0068(13) -0.0003(13)
C55 0.0475(18) 0.0422(16) 0.0525(19) -0.0141(15) -0.0069(15) -0.0065(14)
C56 0.0388(18) 0.067(2) 0.0491(19) -0.0140(16) -0.0037(14) 0.0006(15)
C57 0.054(2) 0.074(2) 0.067(2) -0.041(2) -0.0072(18) 0.0127(18)
C58 0.0491(19) 0.0416(17) 0.081(2) -0.0303(17) -0.0122(17) 0.0075(15)
C59 0.0371(16) 0.0293(13) 0.0428(16) -0.0015(12) -0.0142(13) -0.0094(12)
C60 0.0382(16) 0.0301(14) 0.0480(17) 0.0003(12) -0.0133(13) -0.0063(12)
C61 0.0453(18) 0.0298(14) 0.0464(17) -0.0005(13) -0.0189(14) -0.0119(12)
C62 0.0524(19) 0.0261(13) 0.0439(17) -0.0057(12) -0.0176(14) -0.0115(12)
C63 0.0441(17) 0.0252(13) 0.0452(16) -0.0046(12) -0.0166(13) -0.0042(12)
C64 0.0440(17) 0.0317(14) 0.0475(17) -0.0037(13) -0.0210(14) -0.0048(12)
C65 0.0350(15) 0.0288(13) 0.0434(16) -0.0007(12) -0.0112(13) -0.0074(12)
C66 0.0430(17) 0.0300(14) 0.0468(17) -0.0049(13) -0.0142(13) -0.0012(12)
C67 0.0375(16) 0.0336(14) 0.0433(16) -0.0009(12) -0.0137(13) -0.0018(12)
C68 0.0333(15) 0.0267(13) 0.0445(16) -0.0026(12) -0.0100(12) -0.0066(11)
C69 0.0433(17) 0.0306(14) 0.0548(19) -0.0059(13) -0.0131(14) 0.0000(12)
C70 0.0454(17) 0.0304(14) 0.0507(18) 0.0004(13) -0.0192(14) -0.0039(12)
C71 0.0351(15) 0.0267(13) 0.0453(16) -0.0021(12) -0.0052(13) -0.0061(12)
C72 0.0411(17) 0.0374(15) 0.0525(18) -0.0103(14) -0.0077(14) -0.0032(13)
C73 0.0506(19) 0.0461(17) 0.0544(19) -0.0122(15) -0.0145(15) -0.0039(14)
C74 0.055(2) 0.0466(17) 0.058(2) -0.0198(15) -0.0093(16) -0.0063(15)
C75 0.0419(18) 0.0473(17) 0.063(2) -0.0153(16) 0.0040(16) 0.0006(14)
C76 0.0385(17) 0.0398(16) 0.060(2) -0.0099(15) -0.0094(14) -0.0018(13)
C77 0.0504(18) 0.0408(16) 0.0593(19) -0.0094(14) -0.0274(15) -0.0028(14)
C78 0.0466(18) 0.0475(17) 0.067(2) -0.0221(15) -0.0240(15) -0.0016(14)
C79 0.0554(19) 0.0425(16) 0.0542(19) -0.0159(14) -0.0205(15) -0.0089(14)
C80 0.067(2) 0.060(2) 0.0441(18) -0.0129(15) -0.0189(16) -0.0055(17)
C81 0.063(2) 0.0291(14) 0.0536(18) -0.0122(13) -0.0283(15) 0.0039(13)
C82 0.0429(16) 0.0335(14) 0.0453(17) -0.0144(13) -0.0210(13) 0.0112(12)
C83 0.059(2) 0.0418(16) 0.058(2) -0.0279(15) -0.0227(16) 0.0128(15)
C84 0.062(2) 0.066(2) 0.052(2) -0.0256(18) -0.0151(17) 0.0221(18)
C85 0.0482(19) 0.0530(19) 0.057(2) -0.0121(16) -0.0102(15) 0.0104(15)
C86 0.0503(19) 0.0405(16) 0.065(2) -0.0181(16) -0.0149(16) 0.0031(14)
C87 0.0464(17) 0.0389(15) 0.0476(17) -0.0212(14) -0.0137(14) 0.0068(13)
C88 0.0364(16) 0.0317(14) 0.0437(16) -0.0041(12) -0.0143(13) -0.0044(12)
C89 0.0351(16) 0.0495(17) 0.064(2) -0.0207(15) -0.0158(14) 0.0040(13)
C90 0.053(2) 0.0501(18) 0.064(2) -0.0231(16) -0.0279(16) 0.0025(15)
C91 0.0503(19) 0.0355(15) 0.0547(19) -0.0164(14) -0.0205(15) -0.0010(13)
C92 0.0436(17) 0.0285(13) 0.0446(17) -0.0080(12) -0.0134(13) -0.0047(12)
C93 0.0332(15) 0.0340(14) 0.0428(16) -0.0056(12) -0.0132(12) -0.0020(12)
C94 0.0302(14) 0.0312(13) 0.0428(16) -0.0038(12) -0.0125(12) 0.0016(11)
C95 0.0321(15) 0.0375(14) 0.0371(15) -0.0014(12) -0.0061(12) -0.0029(12)
C96 0.0305(15) 0.0340(14) 0.0476(17) -0.0040(13) -0.0109(13) -0.0013(12)
C97 0.0317(15) 0.0275(13) 0.0418(16) -0.0022(12) -0.0098(12) 0.0054(11)
C98 0.0288(15) 0.0360(14) 0.0558(19) -0.0078(14) -0.0036(13) -0.0020(12)
C99 0.0347(16) 0.0381(15) 0.0577(19) -0.0139(14) -0.0099(14) -0.0036(12)
C100 0.0309(15) 0.0289(13) 0.0439(16) -0.0033(12) -0.0077(12) 0.0069(11)
C101 0.0377(16) 0.0363(15) 0.0440(17) -0.0041(13) -0.0087(13) 0.0049(12)
C102 0.0407(17) 0.0378(15) 0.059(2) -0.0106(15) -0.0138(15) 0.0079(13)
C103 0.0526(19) 0.0500(18) 0.0480(18) -0.0129(15) -0.0118(15) 0.0173(15)
C104 0.0449(18) 0.0438(17) 0.0502(19) -0.0044(15) -0.0005(14) 0.0082(14)
C105 0.0417(17) 0.0377(15) 0.0512(18) -0.0072(14) -0.0026(14) 0.0059(13)
C106 0.070(3) 0.087(3) 0.120(3) -0.057(2) -0.058(2) 0.018(2)
C107 0.109(4) 0.089(3) 0.172(5) -0.072(3) -0.089(3) 0.036(3)
C108 0.064(2) 0.0530(18) 0.062(2) -0.0278(16) -0.0239(17) -0.0061(16)
C109 0.075(2) 0.064(2) 0.0506(19) -0.0206(17) -0.0257(17) -0.0049(18)
C110 0.0470(18) 0.0368(15) 0.0519(18) -0.0159(14) -0.0148(14) 0.0032(13)
C111 0.0348(15) 0.0340(14) 0.0511(17) -0.0187(13) -0.0142(13) 0.0054(12)
C112 0.0396(16) 0.0370(15) 0.0502(17) -0.0219(14) -0.0112(13) 0.0055(13)
C113 0.0415(17) 0.0357(15) 0.062(2) -0.0177(15) -0.0130(15) 0.0009(13)
C114 0.0378(17) 0.0505(18) 0.0529(19) -0.0136(15) -0.0074(14) -0.0008(14)
C115 0.0489(19) 0.059(2) 0.059(2) -0.0320(17) -0.0061(16) 0.0061(16)
C116 0.0461(18) 0.0406(16) 0.064(2) -0.0306(15) -0.0147(15) 0.0081(14)

loop_
_atom_type_symbol
_atom_type_description
_atom_type_scat_dispersion_real
_atom_type_scat_dispersion_imag
_atom_type_scat_source
C C 0.0033 0.0016 'International Tables Vol C Tables 4.2.6.8 and 6.1.1.4'
H H 0.0000 0.0000 'International Tables Vol C Tables 4.2.6.8 and 6.1.1.4'

loop_
_geom_angle_atom_site_label_1
_geom_angle_atom_site_label_2
_geom_angle_atom_site_label_3
_geom_angle
C2 C1 C6 117.0(3)
C2 C1 C7 121.5(3)
C6 C1 C7 121.5(2)
C3 C2 C1 122.2(3)
C3 C2 H1 118.9
C1 C2 H1 118.9
C2 C3 C4 120.3(3)
C2 C3 C19 116.5(3)
C4 C3 C19 123.2(3)
C3 C4 C5 118.9(3)
C3 C4 C21 121.3(3)
C5 C4 C21 119.8(3)
C6 C5 C4 118.4(3)
C6 C5 C23 118.3(2)
C4 C5 C23 123.3(3)
C1 C6 C5 123.2(3)
C1 C6 H2 118.4
C5 C6 H2 118.4
C12 C7 C8 116.0(3)
C12 C7 C1 122.6(2)
C8 C7 C1 121.4(2)
C9 C8 C7 121.2(3)
C9 C8 H3 119.4
C7 C8 H3 119.4
C10 C9 C8 122.9(3)
C10 C9 H4 118.5
C8 C9 H4 118.5
C9 C10 C11 116.2(3)
C9 C10 C13 121.3(2)
C11 C10 C13 122.5(2)
C12 C11 C10 121.4(3)
C12 C11 H5 119.3
C10 C11 H5 119.3
C11 C12 C7 122.4(2)
C11 C12 H6 118.8
C7 C12 H6 118.8
C14 C13 C18 116.0(3)
C14 C13 C10 121.1(2)
C18 C13 C10 122.9(2)
C15 C14 C13 122.4(3)
C15 C14 H7 118.8
C13 C14 H7 118.8
C16 C15 C14 120.1(3)
C16 C15 H8 120.0
C14 C15 H8 120.0
C15 C16 C17 119.3(3)
C15 C16 H9 120.4
C17 C16 H9 120.4
C16 C17 C18 120.7(3)
C16 C17 H10 119.7
C18 C17 H10 119.7
C17 C18 C13 121.5(3)
C17 C18 H11 119.2
C13 C18 H11 119.2
C20 C19 C3 112.7(2)
C20 C19 H12 109.1
C3 C19 H12 109.1
C20 C19 H13 109.1
C3 C19 H13 109.1
H12 C19 H13 107.8
C19 C20 H14 109.5
C19 C20 H15 109.5
H14 C20 H15 109.5
C19 C20 H16 109.5
H14 C20 H16 109.5
H15 C20 H16 109.5
C4 C21 C22 113.7(2)
C4 C21 H17 108.8
C22 C21 H17 108.8
C4 C21 H18 108.8
C22 C21 H18 108.8
H17 C21 H18 107.7
C21 C22 H19 109.5
C21 C22 H20 109.5
H19 C22 H20 109.5
C21 C22 H21 109.5
H19 C22 H21 109.5
H20 C22 H21 109.5
C5 C23 C24 115.9(2)
C5 C23 H22 108.3
C24 C23 H22 108.3
C5 C23 H23 108.3
C24 C23 H23 108.3
H22 C23 H23 107.4
C29 C24 C25 117.9(3)
C29 C24 C23 121.7(2)
C25 C24 C23 120.4(2)
C26 C25 C24 120.5(3)
C26 C25 H24 119.8
C24 C25 H24 119.8
C27 C26 C25 121.0(3)
C27 C26 H25 119.5
C25 C26 H25 119.5
C26 C27 C28 118.9(3)
C26 C27 H26 120.5
C28 C27 H26 120.5
C27 C28 C29 120.5(3)
C27 C28 H27 119.8
C29 C28 H27 119.8
C24 C29 C28 121.2(3)
C24 C29 H28 119.4
C28 C29 H28 119.4
C35 C30 C31 116.9(3)
C35 C30 C36 122.2(3)
C31 C30 C36 120.9(3)
C32 C31 C30 122.0(3)
C32 C31 H29 119.0
C30 C31 H29 119.0
C31 C32 C33 120.2(3)
C31 C32 C48 117.0(3)
C33 C32 C48 122.7(3)
C32 C33 C34 118.9(3)
C32 C33 C50 120.7(3)
C34 C33 C50 120.4(3)
C35 C34 C33 118.8(3)
C35 C34 C52 118.6(3)
C33 C34 C52 122.5(3)
C34 C35 C30 123.2(3)
C34 C35 H30 118.4
C30 C35 H30 118.4
C41 C36 C37 117.0(3)
C41 C36 C30 121.1(3)
C37 C36 C30 121.9(3)
C38 C37 C36 121.3(3)
C38 C37 H31 119.4
C36 C37 H31 119.4
C37 C38 C39 121.7(3)
C37 C38 H32 119.1
C39 C38 H32 119.1
C38 C39 C40 116.9(3)
C38 C39 C42 121.9(3)
C40 C39 C42 121.2(3)
C41 C40 C39 121.1(3)
C41 C40 H33 119.4
C39 C40 H33 119.4
C40 C41 C36 121.9(3)
C40 C41 H34 119.0
C36 C41 H34 119.0
C47 C42 C43 116.2(3)
C47 C42 C39 121.7(3)
C43 C42 C39 122.1(3)
C44 C43 C42 121.7(3)
C44 C43 H35 119.2
C42 C43 H35 119.2
C45 C44 C43 120.7(3)
C45 C44 H36 119.7
C43 C44 H36 119.7
C44 C45 C46 119.3(3)
C44 C45 H37 120.3
C46 C45 H37 120.3
C47 C46 C45 119.8(3)
C47 C46 H38 120.1
C45 C46 H38 120.1
C46 C47 C42 122.3(3)
C46 C47 H39 118.9
C42 C47 H39 118.9
C49 C48 C32 111.1(2)
C49 C48 H40 109.4
C32 C48 H40 109.4
C49 C48 H41 109.4
C32 C48 H41 109.4
H40 C48 H41 108.0
C48 C49 H42 109.5
C48 C49 H43 109.5
H42 C49 H43 109.5
C48 C49 H44 109.5
H42 C49 H44 109.5
H43 C49 H44 109.5
C33 C50 C51 113.2(2)
C33 C50 H45 108.9
C51 C50 H45 108.9
C33 C50 H46 108.9
C51 C50 H46 108.9
H45 C50 H46 107.8
C50 C51 H47 109.5
C50 C51 H48 109.5
H47 C51 H48 109.5
C50 C51 H49 109.5
H47 C51 H49 109.5
H48 C51 H49 109.5
C34 C52 C53 115.7(2)
C34 C52 H50 108.4
C53 C52 H50 108.4
C34 C52 H51 108.4
C53 C52 H51 108.4
H50 C52 H51 107.4
C58 C53 C54 118.0(3)
C58 C53 C52 122.4(3)
C54 C53 C52 119.5(3)
C55 C54 C53 120.5(3)
C55 C54 H52 119.7
C53 C54 H52 119.7
C56 C55 C54 120.9(3)
C56 C55 H53 119.5
C54 C55 H53 119.5
C55 C56 C57 119.0(3)
C55 C56 H54 120.5
C57 C56 H54 120.5
C58 C57 C56 120.4(3)
C58 C57 H55 119.8
C56 C57 H55 119.8
C57 C58 C53 121.1(3)
C57 C58 H56 119.4
C53 C58 H56 119.4
C64 C59 C60 117.1(3)
C64 C59 C65 122.1(2)
C60 C59 C65 120.8(3)
C61 C60 C59 121.9(3)
C61 C60 H57 119.0
C59 C60 H57 119.0
C60 C61 C62 120.2(3)
C60 C61 C77 117.0(3)
C62 C61 C77 122.7(3)
C61 C62 C63 119.3(3)
C61 C62 C79 120.4(2)
C63 C62 C79 120.2(3)
C64 C63 C62 118.4(3)
C64 C63 C81 118.7(2)
C62 C63 C81 122.9(3)
C59 C64 C63 123.0(2)
C59 C64 H58 118.5
C63 C64 H58 118.5
C70 C65 C66 117.3(3)
C70 C65 C59 121.6(2)
C66 C65 C59 121.1(2)
C67 C66 C65 120.4(2)
C67 C66 H59 119.8
C65 C66 H59 119.8
C68 C67 C66 121.7(2)
C68 C67 H60 119.1
C66 C67 H60 119.1
C67 C68 C69 117.6(3)
C67 C68 C71 121.0(2)
C69 C68 C71 121.5(2)
C70 C69 C68 120.9(3)
C70 C69 H61 119.5
C68 C69 H61 119.5
C69 C70 C65 122.0(3)
C69 C70 H62 119.0
C65 C70 H62 119.0
C76 C71 C72 117.0(3)
C76 C71 C68 122.3(3)
C72 C71 C68 120.6(2)
C73 C72 C71 121.6(3)
C73 C72 H63 119.2
C71 C72 H63 119.2
C72 C73 C74 120.0(3)
C72 C73 H64 120.0
C74 C73 H64 120.0
C75 C74 C73 119.6(3)
C75 C74 H65 120.2
C73 C74 H65 120.2
C74 C75 C76 120.5(3)
C74 C75 H66 119.7
C76 C75 H66 119.7
C75 C76 C71 121.2(3)
C75 C76 H67 119.4
C71 C76 H67 119.4
C61 C77 C78 112.1(2)
C61 C77 H68 109.2
C78 C77 H68 109.2
C61 C77 H69 109.2
C78 C77 H69 109.2
H68 C77 H69 107.9
C77 C78 H70 109.5
C77 C78 H71 109.5
H70 C78 H71 109.5
C77 C78 H72 109.5
H70 C78 H72 109.5
H71 C78 H72 109.5
C62 C79 C80 112.6(2)
C62 C79 H73 109.1
C80 C79 H73 109.1
C62 C79 H74 109.1
C80 C79 H74 109.1
H73 C79 H74 107.8
C79 C80 H75 109.5
C79 C80 H76 109.5
H75 C80 H76 109.5
C79 C80 H77 109.5
H75 C80 H77 109.5
H76 C80 H77 109.5
C63 C81 C82 115.4(2)
C63 C81 H78 108.4
C82 C81 H78 108.4
C63 C81 H79 108.4
C82 C81 H79 108.4
H78 C81 H79 107.5
C83 C82 C87 117.8(3)
C83 C82 C81 121.6(2)
C87 C82 C81 120.6(2)
C84 C83 C82 121.3(3)
C84 C83 H80 119.3
C82 C83 H80 119.3
C83 C84 C85 120.3(3)
C83 C84 H81 119.8
C85 C84 H81 119.8
C86 C85 C84 119.2(3)
C86 C85 H82 120.4
C84 C85 H82 120.4
C85 C86 C87 120.8(3)
C85 C86 H83 119.6
C87 C86 H83 119.6
C86 C87 C82 120.5(3)
C86 C87 H84 119.7
C82 C87 H84 119.7
C89 C88 C93 117.2(3)
C89 C88 C94 121.5(3)
C93 C88 C94 121.3(2)
C88 C89 C90 121.6(3)
C88 C89 H85 119.2
C90 C89 H85 119.2
C91 C90 C89 120.4(3)
C91 C90 C106 123.3(3)
C89 C90 C106 116.3(3)
C90 C91 C92 118.6(3)
C90 C91 C108 121.0(3)
C92 C91 C108 120.3(3)
C93 C92 C91 119.4(3)
C93 C92 C110 118.4(2)
C91 C92 C110 122.2(3)
C88 C93 C92 122.6(3)
C88 C93 H86 118.7
C92 C93 H86 118.7
C99 C94 C95 116.8(3)
C99 C94 C88 122.3(2)
C95 C94 C88 121.0(2)
C96 C95 C94 121.3(2)
C96 C95 H87 119.3
C94 C95 H87 119.3
C95 C96 C97 121.9(3)
C95 C96 H88 119.1
C97 C96 H88 119.1
C96 C97 C98 116.8(3)
C96 C97 C100 121.5(2)
C98 C97 C100 121.7(2)
C99 C98 C97 121.2(3)
C99 C98 H89 119.4
C97 C98 H89 119.4
C98 C99 C94 122.0(3)
C98 C99 H90 119.0
C94 C99 H90 119.0
C105 C100 C101 117.2(3)
C105 C100 C97 121.9(3)
C101 C100 C97 120.9(2)
C102 C101 C100 120.9(3)
C102 C101 H91 119.6
C100 C101 H91 119.6
C103 C102 C101 121.2(3)
C103 C102 H92 119.4
C101 C102 H92 119.4
C102 C103 C104 118.7(3)
C102 C103 H93 120.7
C104 C103 H93 120.7
C105 C104 C103 119.8(3)
C105 C104 H94 120.1
C103 C104 H94 120.1
C104 C105 C100 122.2(3)
C104 C105 H95 118.9
C100 C105 H95 118.9
C107 C106 C90 116.7(3)
C107 C106 H96 108.1
C90 C106 H96 108.1
C107 C106 H97 108.1
C90 C106 H97 108.1
H96 C106 H97 107.3
C106 C107 H98 109.5
C106 C107 H99 109.5
H98 C107 H99 109.5
C106 C107 H100 109.5
H98 C107 H100 109.5
H99 C107 H100 109.5
C109 C108 C91 112.0(2)
C109 C108 H101 109.2
C91 C108 H101 109.2
C109 C108 H102 109.2
C91 C108 H102 109.2
H101 C108 H102 107.9
C108 C109 H103 109.5
C108 C109 H104 109.5
H103 C109 H104 109.5
C108 C109 H105 109.5
H103 C109 H105 109.5
H104 C109 H105 109.5
C111 C110 C92 115.2(2)
C111 C110 H106 108.5
C92 C110 H106 108.5
C111 C110 H107 108.5
C92 C110 H107 108.5
H106 C110 H107 107.5
C116 C111 C112 118.1(3)
C116 C111 C110 121.6(2)
C112 C111 C110 120.3(2)
C113 C112 C111 120.4(3)
C113 C112 H108 119.8
C111 C112 H108 119.8
C114 C113 C112 121.0(3)
C114 C113 H109 119.5
C112 C113 H109 119.5
C113 C114 C115 119.2(3)
C113 C114 H110 120.4
C115 C114 H110 120.4
C116 C115 C114 120.0(3)
C116 C115 H111 120.0
C114 C115 H111 120.0
C115 C116 C111 121.4(3)
C115 C116 H112 119.3
C111 C116 H112 119.3

loop_
_geom_bond_atom_site_label_1
_geom_bond_atom_site_label_2
_geom_bond_distance
C1 C2 1.390(4)
C1 C6 1.393(4)
C1 C7 1.479(4)
C2 C3 1.386(4)
C2 H1 0.9500
C3 C4 1.404(4)
C3 C19 1.532(4)
C4 C5 1.419(4)
C4 C21 1.519(4)
C5 C6 1.395(4)
C5 C23 1.506(4)
C6 H2 0.9500
C7 C12 1.389(4)
C7 C8 1.396(4)
C8 C9 1.379(4)
C8 H3 0.9500
C9 C10 1.378(3)
C9 H4 0.9500
C10 C11 1.391(4)
C10 C13 1.487(4)
C11 C12 1.383(4)
C11 H5 0.9500
C12 H6 0.9500
C13 C14 1.388(4)
C13 C18 1.391(3)
C14 C15 1.377(4)
C14 H7 0.9500
C15 C16 1.365(4)
C15 H8 0.9500
C16 C17 1.366(4)
C16 H9 0.9500
C17 C18 1.379(4)
C17 H10 0.9500
C18 H11 0.9500
C19 C20 1.485(4)
C19 H12 0.9900
C19 H13 0.9900
C20 H14 0.9800
C20 H15 0.9800
C20 H16 0.9800
C21 C22 1.521(4)
C21 H17 0.9900
C21 H18 0.9900
C22 H19 0.9800
C22 H20 0.9800
C22 H21 0.9800
C23 C24 1.519(4)
C23 H22 0.9900
C23 H23 0.9900
C24 C29 1.377(4)
C24 C25 1.396(3)
C25 C26 1.383(4)
C25 H24 0.9500
C26 C27 1.370(4)
C26 H25 0.9500
C27 C28 1.377(4)
C27 H26 0.9500
C28 C29 1.385(4)
C28 H27 0.9500
C29 H28 0.9500
C30 C35 1.393(4)
C30 C31 1.394(4)
C30 C36 1.479(4)
C31 C32 1.388(4)
C31 H29 0.9500
C32 C33 1.404(4)
C32 C48 1.538(4)
C33 C34 1.414(4)
C33 C50 1.509(4)
C34 C35 1.389(4)
C34 C52 1.515(4)
C35 H30 0.9500
C36 C41 1.389(4)
C36 C37 1.390(4)
C37 C38 1.377(4)
C37 H31 0.9500
C38 C39 1.391(4)
C38 H32 0.9500
C39 C40 1.395(4)
C39 C42 1.476(4)
C40 C41 1.374(4)
C40 H33 0.9500
C41 H34 0.9500
C42 C47 1.392(4)
C42 C43 1.406(4)
C43 C44 1.373(4)
C43 H35 0.9500
C44 C45 1.368(4)
C44 H36 0.9500
C45 C46 1.390(4)
C45 H37 0.9500
C46 C47 1.375(4)
C46 H38 0.9500
C47 H39 0.9500
C48 C49 1.507(4)
C48 H40 0.9900
C48 H41 0.9900
C49 H42 0.9800
C49 H43 0.9800
C49 H44 0.9800
C50 C51 1.526(4)
C50 H45 0.9900
C50 H46 0.9900
C51 H47 0.9800
C51 H48 0.9800
C51 H49 0.9800
C52 C53 1.515(4)
C52 H50 0.9900
C52 H51 0.9900
C53 C58 1.380(4)
C53 C54 1.388(4)
C54 C55 1.379(4)
C54 H52 0.9500
C55 C56 1.365(4)
C55 H53 0.9500
C56 C57 1.380(4)
C56 H54 0.9500
C57 C58 1.374(4)
C57 H55 0.9500
C58 H56 0.9500
C59 C64 1.390(4)
C59 C60 1.402(4)
C59 C65 1.479(4)
C60 C61 1.385(4)
C60 H57 0.9500
C61 C62 1.401(4)
C61 C77 1.511(4)
C62 C63 1.415(4)
C62 C79 1.510(4)
C63 C64 1.398(4)
C63 C81 1.499(4)
C64 H58 0.9500
C65 C70 1.385(4)
C65 C66 1.404(4)
C66 C67 1.389(4)
C66 H59 0.9500
C67 C68 1.385(3)
C67 H60 0.9500
C68 C69 1.391(4)
C68 C71 1.488(4)
C69 C70 1.379(4)
C69 H61 0.9500
C70 H62 0.9500
C71 C76 1.392(4)
C71 C72 1.401(4)
C72 C73 1.379(4)
C72 H63 0.9500
C73 C74 1.381(4)
C73 H64 0.9500
C74 C75 1.370(4)
C74 H65 0.9500
C75 C76 1.385(4)
C75 H66 0.9500
C76 H67 0.9500
C77 C78 1.515(4)
C77 H68 0.9900
C77 H69 0.9900
C78 H70 0.9800
C78 H71 0.9800
C78 H72 0.9800
C79 C80 1.528(4)
C79 H73 0.9900
C79 H74 0.9900
C80 H75 0.9800
C80 H76 0.9800
C80 H77 0.9800
C81 C82 1.524(4)
C81 H78 0.9900
C81 H79 0.9900
C82 C83 1.387(4)
C82 C87 1.395(4)
C83 C84 1.377(4)
C83 H80 0.9500
C84 C85 1.380(4)
C84 H81 0.9500
C85 C86 1.374(4)
C85 H82 0.9500
C86 C87 1.383(4)
C86 H83 0.9500
C87 H84 0.9500
C88 C89 1.387(4)
C88 C93 1.387(4)
C88 C94 1.478(4)
C89 C90 1.397(4)
C89 H85 0.9500
C90 C91 1.389(4)
C90 C106 1.528(4)
C91 C92 1.406(4)
C91 C108 1.519(4)
C92 C93 1.390(4)
C92 C110 1.512(4)
C93 H86 0.9500
C94 C99 1.388(4)
C94 C95 1.402(4)
C95 C96 1.382(4)
C95 H87 0.9500
C96 C97 1.388(3)
C96 H88 0.9500
C97 C98 1.405(4)
C97 C100 1.487(4)
C98 C99 1.380(4)
C98 H89 0.9500
C99 H90 0.9500
C100 C105 1.389(4)
C100 C101 1.398(4)
C101 C102 1.383(4)
C101 H91 0.9500
C102 C103 1.378(4)
C102 H92 0.9500
C103 C104 1.397(4)
C103 H93 0.9500
C104 C105 1.378(4)
C104 H94 0.9500
C105 H95 0.9500
C106 C107 1.379(5)
C106 H96 0.9900
C106 H97 0.9900
C107 H98 0.9800
C107 H99 0.9800
C107 H100 0.9800
C108 C109 1.518(4)
C108 H101 0.9900
C108 H102 0.9900
C109 H103 0.9800
C109 H104 0.9800
C109 H105 0.9800
C110 C111 1.505(4)
C110 H106 0.9900
C110 H107 0.9900
C111 C116 1.384(4)
C111 C112 1.399(3)
C112 C113 1.376(4)
C112 H108 0.9500
C113 C114 1.376(4)
C113 H109 0.9500
C114 C115 1.386(4)
C114 H110 0.9500
C115 C116 1.381(4)
C115 H111 0.9500
C116 H112 0.9500

loop_
_geom_torsion_atom_site_label_1
_geom_torsion_atom_site_label_2
_geom_torsion_atom_site_label_3
_geom_torsion_atom_site_label_4
_geom_torsion
C6 C1 C2 C3 1.4(4)
C7 C1 C2 C3 -178.3(2)
C1 C2 C3 C4 -0.4(4)
C1 C2 C3 C19 176.8(2)
C2 C3 C4 C5 -0.8(4)
C19 C3 C4 C5 -177.8(2)
C2 C3 C4 C21 -179.3(2)
C19 C3 C4 C21 3.7(4)
C3 C4 C5 C6 1.0(4)
C21 C4 C5 C6 179.5(2)
C3 C4 C5 C23 -178.4(2)
C21 C4 C5 C23 0.1(4)
C2 C1 C6 C5 -1.2(4)
C7 C1 C6 C5 178.5(2)
C4 C5 C6 C1 0.1(4)
C23 C5 C6 C1 179.5(2)
C2 C1 C7 C12 -19.6(4)
C6 C1 C7 C12 160.7(2)
C2 C1 C7 C8 160.9(3)
C6 C1 C7 C8 -18.9(4)
C12 C7 C8 C9 0.1(4)
C1 C7 C8 C9 179.7(3)
C7 C8 C9 C10 0.2(5)
C8 C9 C10 C11 0.0(4)
C8 C9 C10 C13 -179.1(3)
C9 C10 C11 C12 -0.5(4)
C13 C10 C11 C12 178.6(2)
C10 C11 C12 C7 0.9(4)
C8 C7 C12 C11 -0.7(4)
C1 C7 C12 C11 179.8(2)
C9 C10 C13 C14 -11.0(4)
C11 C10 C13 C14 170.0(3)
C9 C10 C13 C18 169.1(3)
C11 C10 C13 C18 -10.0(4)
C18 C13 C14 C15 -1.3(5)
C10 C13 C14 C15 178.7(3)
C13 C14 C15 C16 0.0(5)
C14 C15 C16 C17 1.4(5)
C15 C16 C17 C18 -1.5(5)
C16 C17 C18 C13 0.2(5)
C14 C13 C18 C17 1.2(4)
C10 C13 C18 C17 -178.8(3)
C2 C3 C19 C20 -86.5(3)
C4 C3 C19 C20 90.6(3)
C3 C4 C21 C22 81.6(3)
C5 C4 C21 C22 -96.9(3)
C6 C5 C23 C24 -109.8(3)
C4 C5 C23 C24 69.6(3)
C5 C23 C24 C29 -132.7(3)
C5 C23 C24 C25 46.9(4)
C29 C24 C25 C26 0.3(4)
C23 C24 C25 C26 -179.3(2)
C24 C25 C26 C27 -0.3(4)
C25 C26 C27 C28 -0.4(4)
C26 C27 C28 C29 1.0(5)
C25 C24 C29 C28 0.3(4)
C23 C24 C29 C28 179.9(3)
C27 C28 C29 C24 -1.0(5)
C35 C30 C31 C32 -0.3(4)
C36 C30 C31 C32 -178.6(2)
C30 C31 C32 C33 1.7(4)
C30 C31 C32 C48 178.9(2)
C31 C32 C33 C34 -1.1(4)
C48 C32 C33 C34 -178.2(2)
C31 C32 C33 C50 -179.4(2)
C48 C32 C33 C50 3.5(4)
C32 C33 C34 C35 -0.8(4)
C50 C33 C34 C35 177.5(2)
C32 C33 C34 C52 176.0(2)
C50 C33 C34 C52 -5.7(4)
C33 C34 C35 C30 2.3(4)
C52 C34 C35 C30 -174.7(2)
C31 C30 C35 C34 -1.7(4)
C36 C30 C35 C34 176.6(2)
C35 C30 C36 C41 -142.7(3)
C31 C30 C36 C41 35.5(4)
C35 C30 C36 C37 34.9(4)
C31 C30 C36 C37 -146.9(3)
C41 C36 C37 C38 -0.1(4)
C30 C36 C37 C38 -177.9(2)
C36 C37 C38 C39 0.6(4)
C37 C38 C39 C40 -1.0(4)
C37 C38 C39 C42 179.3(2)
C38 C39 C40 C41 1.1(4)
C42 C39 C40 C41 -179.2(2)
C39 C40 C41 C36 -0.7(4)
C37 C36 C41 C40 0.2(4)
C30 C36 C41 C40 178.0(2)
C38 C39 C42 C47 -155.1(3)
C40 C39 C42 C47 25.2(4)
C38 C39 C42 C43 24.4(4)
C40 C39 C42 C43 -155.3(3)
C47 C42 C43 C44 0.4(4)
C39 C42 C43 C44 -179.1(2)
C42 C43 C44 C45 0.3(4)
C43 C44 C45 C46 -1.1(4)
C44 C45 C46 C47 1.1(4)
C45 C46 C47 C42 -0.4(4)
C43 C42 C47 C46 -0.3(4)
C39 C42 C47 C46 179.1(2)
C31 C32 C48 C49 -82.9(3)
C33 C32 C48 C49 94.2(3)
C32 C33 C50 C51 84.1(3)
C34 C33 C50 C51 -94.1(3)
C35 C34 C52 C53 -110.7(3)
C33 C34 C52 C53 72.5(3)
C34 C52 C53 C58 -130.2(3)
C34 C52 C53 C54 49.8(4)
C58 C53 C54 C55 0.7(4)
C52 C53 C54 C55 -179.3(3)
C53 C54 C55 C56 0.0(4)
C54 C55 C56 C57 -0.6(5)
C55 C56 C57 C58 0.5(5)
C56 C57 C58 C53 0.2(5)
C54 C53 C58 C57 -0.8(5)
C52 C53 C58 C57 179.2(3)
C64 C59 C60 C61 -0.6(4)
C65 C59 C60 C61 178.4(2)
C59 C60 C61 C62 -1.9(4)
C59 C60 C61 C77 174.1(2)
C60 C61 C62 C63 2.5(4)
C77 C61 C62 C63 -173.3(2)
C60 C61 C62 C79 -175.5(2)
C77 C61 C62 C79 8.7(4)
C61 C62 C63 C64 -0.6(4)
C79 C62 C63 C64 177.4(2)
C61 C62 C63 C81 179.6(2)
C79 C62 C63 C81 -2.4(4)
C60 C59 C64 C63 2.5(4)
C65 C59 C64 C63 -176.4(2)
C62 C63 C64 C59 -2.0(4)
C81 C63 C64 C59 177.9(2)
C64 C59 C65 C70 147.7(3)
C60 C59 C65 C70 -31.2(4)
C64 C59 C65 C66 -30.6(4)
C60 C59 C65 C66 150.5(3)
C70 C65 C66 C67 -2.0(4)
C59 C65 C66 C67 176.3(2)
C65 C66 C67 C68 -1.3(4)
C66 C67 C68 C69 3.5(4)
C66 C67 C68 C71 -174.7(2)
C67 C68 C69 C70 -2.3(4)
C71 C68 C69 C70 175.9(2)
C68 C69 C70 C65 -1.1(4)
C66 C65 C70 C69 3.3(4)
C59 C65 C70 C69 -175.1(2)
C67 C68 C71 C76 -158.2(3)
C69 C68 C71 C76 23.7(4)
C67 C68 C71 C72 24.8(4)
C69 C68 C71 C72 -153.3(3)
C76 C71 C72 C73 1.7(4)
C68 C71 C72 C73 178.8(2)
C71 C72 C73 C74 -1.4(4)
C72 C73 C74 C75 0.2(4)
C73 C74 C75 C76 0.7(4)
C74 C75 C76 C71 -0.4(4)
C72 C71 C76 C75 -0.8(4)
C68 C71 C76 C75 -177.9(2)
C60 C61 C77 C78 -87.8(3)
C62 C61 C77 C78 88.1(3)
C61 C62 C79 C80 80.5(3)
C63 C62 C79 C80 -97.5(3)
C64 C63 C81 C82 -106.4(3)
C62 C63 C81 C82 73.4(3)
C63 C81 C82 C83 -130.8(3)
C63 C81 C82 C87 50.1(3)
C87 C82 C83 C84 -0.7(4)
C81 C82 C83 C84 -179.8(3)
C82 C83 C84 C85 0.7(5)
C83 C84 C85 C86 -0.3(5)
C84 C85 C86 C87 -0.1(5)
C85 C86 C87 C82 0.1(4)
C83 C82 C87 C86 0.2(4)
C81 C82 C87 C86 179.4(2)
C93 C88 C89 C90 3.1(4)
C94 C88 C89 C90 -178.7(3)
C88 C89 C90 C91 -0.7(4)
C88 C89 C90 C106 -178.4(3)
C89 C90 C91 C92 -3.1(4)
C106 C90 C91 C92 174.4(3)
C89 C90 C91 C108 174.6(3)
C106 C90 C91 C108 -7.9(5)
C90 C91 C92 C93 4.4(4)
C108 C91 C92 C93 -173.3(2)
C90 C91 C92 C110 -173.6(2)
C108 C91 C92 C110 8.7(4)
C89 C88 C93 C92 -1.8(4)
C94 C88 C93 C92 180.0(2)
C91 C92 C93 C88 -2.0(4)
C110 C92 C93 C88 176.1(2)
C89 C88 C94 C99 -31.8(4)
C93 C88 C94 C99 146.3(3)
C89 C88 C94 C95 148.7(3)
C93 C88 C94 C95 -33.1(4)
C99 C94 C95 C96 -0.6(4)
C88 C94 C95 C96 178.9(2)
C94 C95 C96 C97 0.7(4)
C95 C96 C97 C98 -0.4(4)
C95 C96 C97 C100 -179.4(2)
C96 C97 C98 C99 0.1(4)
C100 C97 C98 C99 179.1(2)
C97 C98 C99 C94 -0.1(4)
C95 C94 C99 C98 0.3(4)
C88 C94 C99 C98 -179.2(2)
C96 C97 C100 C105 156.5(2)
C98 C97 C100 C105 -22.5(4)
C96 C97 C100 C101 -22.9(4)
C98 C97 C100 C101 158.2(2)
C105 C100 C101 C102 -0.2(4)
C97 C100 C101 C102 179.2(2)
C100 C101 C102 C103 -0.4(4)
C101 C102 C103 C104 0.9(4)
C102 C103 C104 C105 -0.8(4)
C103 C104 C105 C100 0.2(4)
C101 C100 C105 C104 0.3(4)
C97 C100 C105 C104 -179.1(2)
C91 C90 C106 C107 114.8(4)
C89 C90 C106 C107 -67.5(5)
C90 C91 C108 C109 -84.1(4)
C92 C91 C108 C109 93.5(3)
C93 C92 C110 C111 107.4(3)
C91 C92 C110 C111 -74.5(3)
C92 C110 C111 C116 127.8(3)
C92 C110 C111 C112 -52.4(3)
C116 C111 C112 C113 1.1(4)
C110 C111 C112 C113 -178.7(2)
C111 C112 C113 C114 -0.9(4)
C112 C113 C114 C115 0.4(4)
C113 C114 C115 C116 0.0(5)
C114 C115 C116 C111 0.2(5)
C112 C111 C116 C115 -0.7(4)
C110 C111 C116 C115 179.1(3)
